data_7120319
loop_
_publ_author_name
'Lemp, Otfried'
'Balmer, Markus'
'Reiter, Kevin'
'Weigend, Florian'
'von H\"anisch, Carsten'

_publ_section_title
;
 An NHC--phosphinidenyl as a synthon for new group 13/15 compounds
;
_journal_name_full 'Chem. Commun.'
_journal_paper_doi 10.1039/C7CC04422D
_journal_year 2017
_chemical_formula_moiety 'C29 H45 Cl Ga N2 P, 3.5(C6 H6)'
_chemical_formula_sum 'C50 H66 Cl Ga N2 P'
_chemical_formula_weight 831.18
_space_group_crystal_system triclinic
_space_group_IT_number 2
_space_group_name_Hall '-P 1'
_space_group_name_H-M_alt 'P -1'
_symmetry_space_group_name_Hall '-P 1'
_symmetry_space_group_name_H-M 'P -1'
_atom_sites_solution_hydrogens mixed
_atom_sites_solution_primary direct
_audit_creation_date 2016-03-15
_audit_creation_method
;
Olex2 1.2
(compiled 2016.02.19 svn.r3266 for OlexSys, GUI svn.r5155)
;
_audit_update_record
;
2017-03-10 deposited with the CCDC.
2017-06-15 downloaded from the CCDC.
;
_cell_angle_alpha 105.261(2)
_cell_angle_beta 101.977(2)
_cell_angle_gamma 98.128(2)
_cell_formula_units_Z 2
_cell_length_a 10.8193(5)
_cell_length_b 13.6219(7)
_cell_length_c 17.1442(8)
_cell_measurement_reflns_used 9918
_cell_measurement_temperature 110(2)
_cell_measurement_theta_max 24.742
_cell_measurement_theta_min 2.313
_cell_volume 2332.5(2)
_computing_cell_refinement 'SAINT v8.34A (Bruker, 2013)'
_computing_data_reduction 'SAINT v8.34A (Bruker, 2013)'
_computing_molecular_graphics 'Olex2 (Dolomanov et al., 2009)'
_computing_publication_material 'Olex2 (Dolomanov et al., 2009)'
_computing_structure_refinement 'XL (Sheldrick, 2008)'
_computing_structure_solution 'XT (Sheldrick, 2015)'
_diffrn_ambient_temperature 109.99
_diffrn_measured_fraction_theta_full 0.998
_diffrn_measured_fraction_theta_max 0.996
_diffrn_measurement_device_type 'Bruker APEX-II CCD'
_diffrn_measurement_method '\f and \w scans'
_diffrn_radiation_type MoK\a
_diffrn_radiation_wavelength 0.71073
_diffrn_reflns_av_R_equivalents 0.0566
_diffrn_reflns_av_unetI/netI 0.0453
_diffrn_reflns_Laue_measured_fraction_full 0.998
_diffrn_reflns_Laue_measured_fraction_max 0.996
_diffrn_reflns_limit_h_max 13
_diffrn_reflns_limit_h_min -14
_diffrn_reflns_limit_k_max 17
_diffrn_reflns_limit_k_min -17
_diffrn_reflns_limit_l_max 22
_diffrn_reflns_limit_l_min -22
_diffrn_reflns_number 47277
_diffrn_reflns_point_group_measured_fraction_full 0.998
_diffrn_reflns_point_group_measured_fraction_max 0.996
_diffrn_reflns_theta_full 26.000
_diffrn_reflns_theta_max 27.709
_diffrn_reflns_theta_min 2.255
_diffrn_standards_number 0
_exptl_absorpt_coefficient_mu 0.715
_exptl_absorpt_correction_T_max 0.7456
_exptl_absorpt_correction_T_min 0.6247
_exptl_absorpt_correction_type multi-scan
_exptl_absorpt_process_details
'SADABS-2014/5 (Bruker,2014/5) was used for absorption correction. wR2(int) was 0.1523 before and 0.0486 after correction. The Ratio of minimum to maximum transmission is 0.8384. The \l/2 correction factor is 0.00150.'
_exptl_crystal_colour 'clear colourless'
_exptl_crystal_colour_lustre clear
_exptl_crystal_colour_primary colourless
_exptl_crystal_density_diffrn 1.183
_exptl_crystal_description plate
_exptl_crystal_F_000 886
_exptl_crystal_size_max 0.576
_exptl_crystal_size_mid 0.335
_exptl_crystal_size_min 0.148
_refine_diff_density_max 0.476
_refine_diff_density_min -0.422
_refine_diff_density_rms 0.057
_refine_ls_extinction_method none
_refine_ls_goodness_of_fit_ref 1.024
_refine_ls_hydrogen_treatment mixed
_refine_ls_matrix_type full
_refine_ls_number_parameters 517
_refine_ls_number_reflns 10893
_refine_ls_number_restraints 0
_refine_ls_restrained_S_all 1.024
_refine_ls_R_factor_all 0.0553
_refine_ls_R_factor_gt 0.0366
_refine_ls_shift/su_max 0.002
_refine_ls_shift/su_mean 0.000
_refine_ls_structure_factor_coef Fsqd
_refine_ls_weighting_details 'w=1/[\s^2^(Fo^2^)+(0.0260P)^2^+1.3020P] where P=(Fo^2^+2Fc^2^)/3'
_refine_ls_weighting_scheme calc
_refine_ls_wR_factor_gt 0.0733
_refine_ls_wR_factor_ref 0.0795
_reflns_Friedel_coverage 0.000
_reflns_number_gt 8697
_reflns_number_total 10893
_reflns_threshold_expression 'I > 2\s(I)'
_cod_data_source_file c7cc04422d2.cif
_cod_data_source_block ol378_0m
_cod_database_code 7120319
_shelx_space_group_comment
;
The symmetry employed for this shelxl refinement is uniquely defined
by the following loop, which should always be used as a source of
symmetry information in preference to the above space-group names.
They are only intended as comments.
;
_shelx_estimated_absorpt_t_max 0.902
_shelx_estimated_absorpt_t_min 0.683
_olex2_refinement_description
;
1. Fixed Uiso
 At 1.2 times of:
  All C(H) groups, All C(H,H) groups
 At 1.5 times of:
  All C(H,H,H) groups
2. Others
 Sof(H1B)=1-FVAR(1)
 Sof(H1A)=FVAR(1)
3.a Secondary CH2 refined with riding coordinates:
 C2(H2A,H2B), C3(H3A,H3B)
3.b Aromatic/amide H refined with riding coordinates:
 C6(H6), C8(H8), C15(H15), C17(H17), C46(H46), C44(H44), C31(H31), C45(H45),
 C47(H47), C32(H32), C42(H42), C43(H43), C40(H40), C41(H41), C33(H33), C34(H34),
  C48(H48), C50(H50), C36(H36), C30(H30), C39(H39), C49(H49), C37(H37),
 C35(H35), C38(H38)
3.c Idealised Me refined as rotating group:
 C19(H19A,H19B,H19C), C10(H10A,H10B,H10C), C28(H28A,H28B,H28C), C20(H20A,H20B,
 H20C), C11(H11A,H11B,H11C), C21(H21A,H21B,H21C), C12(H12A,H12B,H12C), C29(H29A,
 H29B,H29C), C27(H27A,H27B,H27C), C25(H25A,H25B,H25C), C23(H23A,H23B,H23C),
 C24(H24A,H24B,H24C)
;
_shelx_shelxl_version_number 2014/7
_olex2_submission_special_instructions 'No special instructions were received'

loop_
_space_group_symop_operation_xyz
'x, y, z'
'-x, -y, -z'

loop_
_atom_site_label
_atom_site_type_symbol
_atom_site_fract_x
_atom_site_fract_y
_atom_site_fract_z
_atom_site_U_iso_or_equiv
_atom_site_adp_type
_atom_site_occupancy
_atom_site_site_symmetry_order
_atom_site_calc_flag
_atom_site_refinement_flags_posn
_atom_site_refinement_flags_occupancy
_atom_site_disorder_assembly
_atom_site_disorder_group
Ga1 Ga 0.92992(2) 0.66781(2) 0.76258(2) 0.01589(5) Uani 1 1 d . . . .
P1 P 0.69673(4) 0.67249(3) 0.73058(3) 0.01688(10) Uani 1 1 d . . . .
Cl1 Cl 1.04486(4) 0.82738(3) 0.77741(3) 0.02535(10) Uani 1 1 d . . . .
N2 N 0.64080(14) 0.87179(10) 0.77387(9) 0.0176(3) Uani 1 1 d . . . .
N1 N 0.64745(15) 0.81489(11) 0.64332(9) 0.0193(3) Uani 1 1 d . . . .
C1 C 0.66370(15) 0.79314(13) 0.71613(10) 0.0154(3) Uani 1 1 d . . . .
C5 C 0.52845(17) 0.66637(13) 0.52224(11) 0.0181(3) Uani 1 1 d . . . .
C13 C 0.64191(17) 0.88154(13) 0.85947(10) 0.0173(3) Uani 1 1 d . . . .
C4 C 0.63887(17) 0.74564(13) 0.56200(10) 0.0182(3) Uani 1 1 d . . . .
C9 C 0.73492(17) 0.76549(13) 0.52193(11) 0.0199(4) Uani 1 1 d . . . .
C22 C 0.96365(18) 0.64306(15) 0.87485(11) 0.0240(4) Uani 1 1 d . . . .
C14 C 0.74613(17) 0.95001(13) 0.92170(11) 0.0177(3) Uani 1 1 d . . . .
C6 C 0.51971(17) 0.60457(13) 0.44161(11) 0.0206(4) Uani 1 1 d . . . .
H6 H 0.4469 0.5491 0.4143 0.025 Uiso 1 1 calc R . . .
C8 C 0.71997(18) 0.70237(14) 0.44058(11) 0.0218(4) Uani 1 1 d . . . .
H8 H 0.7843 0.7153 0.4123 0.026 Uiso 1 1 calc R . . .
C19 C 0.86177(18) 1.00003(14) 0.89957(11) 0.0240(4) Uani 1 1 d . . . .
H19A H 0.8943 0.9463 0.8640 0.036 Uiso 1 1 calc GR . . .
H19B H 0.9295 1.0373 0.9508 0.036 Uiso 1 1 calc GR . . .
H19C H 0.8367 1.0491 0.8695 0.036 Uiso 1 1 calc GR . . .
C15 C 0.73811(17) 0.97111(13) 1.00421(11) 0.0206(4) Uani 1 1 d . . . .
H15 H 0.8078 1.0175 1.0473 0.025 Uiso 1 1 calc R . . .
C18 C 0.53335(17) 0.83396(13) 0.87829(11) 0.0211(4) Uani 1 1 d . . . .
C26 C 0.95994(17) 0.56864(14) 0.66183(11) 0.0218(4) Uani 1 1 d . . . .
C17 C 0.53123(18) 0.85693(14) 0.96193(12) 0.0235(4) Uani 1 1 d . . . .
H17 H 0.4593 0.8241 0.9761 0.028 Uiso 1 1 calc R . . .
C16 C 0.63158(18) 0.92666(14) 1.02551(11) 0.0221(4) Uani 1 1 d . . . .
C10 C 0.42120(17) 0.64842(14) 0.56400(11) 0.0226(4) Uani 1 1 d . . . .
H10A H 0.4476 0.6128 0.6055 0.034 Uiso 1 1 calc GR . . .
H10B H 0.3434 0.6054 0.5218 0.034 Uiso 1 1 calc GR . . .
H10C H 0.4029 0.7154 0.5918 0.034 Uiso 1 1 calc GR . . .
C2 C 0.6198(2) 0.91972(14) 0.65198(12) 0.0289(4) Uani 1 1 d . . . .
H2A H 0.5441 0.9179 0.6074 0.035 Uiso 1 1 calc R . . .
H2B H 0.6951 0.9687 0.6501 0.035 Uiso 1 1 calc R . . .
C7 C 0.61419(18) 0.62140(14) 0.39978(11) 0.0209(4) Uani 1 1 d . . . .
C28 C 0.9056(2) 0.59656(16) 0.58302(12) 0.0296(4) Uani 1 1 d . . . .
H28A H 0.8124 0.5920 0.5750 0.044 Uiso 1 1 calc GR . . .
H28B H 0.9218 0.5480 0.5346 0.044 Uiso 1 1 calc GR . . .
H28C H 0.9477 0.6676 0.5888 0.044 Uiso 1 1 calc GR . . .
C3 C 0.5920(2) 0.94959(14) 0.73673(11) 0.0266(4) Uani 1 1 d . . . .
H3A H 0.6387 1.0211 0.7702 0.032 Uiso 1 1 calc R . . .
H3B H 0.4984 0.9444 0.7317 0.032 Uiso 1 1 calc R . . .
C20 C 0.6226(2) 0.95489(16) 1.11520(12) 0.0310(5) Uani 1 1 d . . . .
H20A H 0.6468 0.9008 1.1397 0.047 Uiso 1 1 calc GR . . .
H20B H 0.5339 0.9606 1.1169 0.047 Uiso 1 1 calc GR . . .
H20C H 0.6814 1.0216 1.1472 0.047 Uiso 1 1 calc GR . . .
C11 C 0.6023(2) 0.55298(15) 0.31235(12) 0.0278(4) Uani 1 1 d . . . .
H11A H 0.6309 0.4886 0.3152 0.042 Uiso 1 1 calc GR . . .
H11B H 0.6564 0.5897 0.2853 0.042 Uiso 1 1 calc GR . . .
H11C H 0.5120 0.5363 0.2799 0.042 Uiso 1 1 calc GR . . .
C21 C 0.41940(18) 0.76292(15) 0.81089(12) 0.0292(4) Uani 1 1 d . . . .
H21A H 0.3969 0.7945 0.7661 0.044 Uiso 1 1 calc GR . . .
H21B H 0.3455 0.7523 0.8347 0.044 Uiso 1 1 calc GR . . .
H21C H 0.4417 0.6958 0.7881 0.044 Uiso 1 1 calc GR . . .
C12 C 0.85328(19) 0.85076(15) 0.56455(12) 0.0272(4) Uani 1 1 d . . . .
H12A H 0.8309 0.9182 0.5653 0.041 Uiso 1 1 calc GR . . .
H12B H 0.9198 0.8397 0.5340 0.041 Uiso 1 1 calc GR . . .
H12C H 0.8862 0.8499 0.6221 0.041 Uiso 1 1 calc GR . . .
C29 C 0.8929(2) 0.45788(14) 0.65164(13) 0.0338(5) Uani 1 1 d . . . .
H29A H 0.9295 0.4379 0.7010 0.051 Uiso 1 1 calc GR . . .
H29B H 0.9061 0.4101 0.6017 0.051 Uiso 1 1 calc GR . . .
H29C H 0.8003 0.4546 0.6456 0.051 Uiso 1 1 calc GR . . .
C27 C 1.1047(2) 0.57379(19) 0.67261(14) 0.0397(5) Uani 1 1 d . . . .
H27A H 1.1481 0.6451 0.6802 0.060 Uiso 1 1 calc GR . . .
H27B H 1.1190 0.5267 0.6227 0.060 Uiso 1 1 calc GR . . .
H27C H 1.1397 0.5528 0.7218 0.060 Uiso 1 1 calc GR . . .
C46 C 0.2573(2) 0.83156(17) 0.49591(15) 0.0368(5) Uani 1 1 d . . . .
H46 H 0.2499 0.7702 0.4517 0.044 Uiso 1 1 calc R . . .
C44 C 0.2137(2) 0.9156(2) 0.62568(16) 0.0453(6) Uani 1 1 d . . . .
H44 H 0.1766 0.9120 0.6707 0.054 Uiso 1 1 calc R . . .
C31 C 0.8994(2) 0.85689(19) 1.17558(16) 0.0424(6) Uani 1 1 d . . . .
H31 H 0.8902 0.8944 1.1359 0.051 Uiso 1 1 calc R . . .
C45 C 0.2033(2) 0.82645(19) 0.56133(16) 0.0408(6) Uani 1 1 d . . . .
H45 H 0.1588 0.7615 0.5621 0.049 Uiso 1 1 calc R . . .
C25 C 0.9505(3) 0.73575(18) 0.94198(13) 0.0467(6) Uani 1 1 d . . . .
H25A H 1.0116 0.7977 0.9446 0.070 Uiso 1 1 calc GR . . .
H25B H 0.9691 0.7222 0.9962 0.070 Uiso 1 1 calc GR . . .
H25C H 0.8622 0.7473 0.9286 0.070 Uiso 1 1 calc GR . . .
C47 C 0.3219(2) 0.92551(17) 0.49471(14) 0.0367(5) Uani 1 1 d . . . .
H47 H 0.3593 0.9288 0.4497 0.044 Uiso 1 1 calc R . . .
C32 C 0.9694(2) 0.90635(18) 1.25561(16) 0.0412(5) Uani 1 1 d . . . .
H32 H 1.0086 0.9780 1.2714 0.049 Uiso 1 1 calc R . . .
C42 C 0.3325(2) 1.01514(17) 0.55883(15) 0.0393(5) Uani 1 1 d . . . .
H42 H 0.3768 1.0800 0.5579 0.047 Uiso 1 1 calc R . . .
C43 C 0.2783(2) 1.0099(2) 0.62422(16) 0.0461(6) Uani 1 1 d . . . .
H43 H 0.2855 1.0713 0.6683 0.055 Uiso 1 1 calc R . . .
C23 C 1.1002(2) 0.6226(2) 0.89531(16) 0.0535(7) Uani 1 1 d . . . .
H23A H 1.1082 0.5638 0.8506 0.080 Uiso 1 1 calc GR . . .
H23B H 1.1170 0.6061 0.9484 0.080 Uiso 1 1 calc GR . . .
H23C H 1.1629 0.6846 0.9001 0.080 Uiso 1 1 calc GR . . .
C40 C 0.2268(3) 0.76000(17) 0.18061(17) 0.0482(6) Uani 1 1 d . . . .
H40 H 0.1397 0.7646 0.1607 0.058 Uiso 1 1 calc R . . .
C41 C 0.2733(2) 0.76371(17) 0.26211(16) 0.0431(6) Uani 1 1 d . . . .
H41 H 0.2180 0.7700 0.2988 0.052 Uiso 1 1 calc R . . .
C33 C 0.9836(3) 0.8536(2) 1.31349(16) 0.0478(6) Uani 1 1 d . . . .
H33 H 1.0314 0.8888 1.3696 0.057 Uiso 1 1 calc R . . .
C24 C 0.8707(3) 0.54683(18) 0.87300(15) 0.0441(6) Uani 1 1 d . . . .
H24A H 0.7819 0.5573 0.8598 0.066 Uiso 1 1 calc GR . . .
H24B H 0.8910 0.5351 0.9278 0.066 Uiso 1 1 calc GR . . .
H24C H 0.8794 0.4862 0.8302 0.066 Uiso 1 1 calc GR . . .
C34 C 0.9286(3) 0.7498(2) 1.2903(2) 0.0559(8) Uani 1 1 d . . . .
H34 H 0.9399 0.7126 1.3301 0.067 Uiso 1 1 calc R . . .
C48 C 0.4470(3) 0.4471(2) 0.04730(18) 0.0517(7) Uani 1 1 d . . . .
H48 H 0.4099 0.4109 0.0800 0.062 Uiso 1 1 calc R . . .
C50 C 0.4255(3) 0.5467(2) -0.04830(18) 0.0516(6) Uani 1 1 d . . . .
H50 H 0.3738 0.5792 -0.0815 0.062 Uiso 1 1 calc R . . .
C36 C 0.3990(3) 0.7583(2) 0.29094(17) 0.0501(6) Uani 1 1 d . . . .
H36 H 0.4307 0.7616 0.3478 0.060 Uiso 1 1 calc R . . .
C30 C 0.8422(3) 0.7540(2) 1.15156(17) 0.0551(7) Uani 1 1 d . . . .
H30 H 0.7925 0.7201 1.0957 0.066 Uiso 1 1 calc R . . .
C39 C 0.3069(4) 0.7497(2) 0.12782(17) 0.0648(9) Uani 1 1 d . . . .
H39 H 0.2752 0.7470 0.0712 0.078 Uiso 1 1 calc R . . .
C49 C 0.3723(3) 0.4939(2) -0.00163(19) 0.0562(7) Uani 1 1 d . . . .
H49 H 0.2835 0.4894 -0.0028 0.067 Uiso 1 1 calc R . . .
C37 C 0.4793(3) 0.74830(19) 0.2390(2) 0.0575(8) Uani 1 1 d . . . .
H37 H 0.5667 0.7450 0.2596 0.069 Uiso 1 1 calc R . . .
C35 C 0.8570(3) 0.6992(2) 1.2094(2) 0.0626(9) Uani 1 1 d . . . .
H35 H 0.8182 0.6274 1.1934 0.075 Uiso 1 1 calc R . . .
C38 C 0.4333(4) 0.7430(2) 0.1569(2) 0.0680(9) Uani 1 1 d . . . .
H38 H 0.4884 0.7349 0.1201 0.082 Uiso 1 1 calc R . . .
H1A H 0.685(2) 0.6935(19) 0.8070(15) 0.026(9) Uiso 0.78(4) 1 d . P A 1
H1B H 0.659(10) 0.603(7) 0.663(6) 0.03(3) Uiso 0.22(4) 1 d . P A 2

loop_
_atom_site_aniso_label
_atom_site_aniso_U_11
_atom_site_aniso_U_22
_atom_site_aniso_U_33
_atom_site_aniso_U_23
_atom_site_aniso_U_13
_atom_site_aniso_U_12
Ga1 0.01535(10) 0.01576(9) 0.01423(10) 0.00174(7) 0.00209(7) 0.00367(7)
P1 0.0161(2) 0.0158(2) 0.0183(2) 0.00423(17) 0.00368(17) 0.00471(17)
Cl1 0.0261(2) 0.0199(2) 0.0257(2) 0.00363(17) 0.00603(18) -0.00174(17)
N2 0.0221(8) 0.0156(7) 0.0141(7) 0.0029(6) 0.0027(6) 0.0067(6)
N1 0.0268(8) 0.0170(7) 0.0139(7) 0.0032(6) 0.0041(6) 0.0085(6)
C1 0.0112(8) 0.0175(8) 0.0147(8) 0.0026(6) 0.0013(6) 0.0013(6)
C5 0.0185(9) 0.0201(8) 0.0172(9) 0.0062(7) 0.0036(7) 0.0088(7)
C13 0.0200(9) 0.0171(8) 0.0146(8) 0.0027(6) 0.0041(7) 0.0076(7)
C4 0.0234(9) 0.0189(8) 0.0131(8) 0.0045(7) 0.0033(7) 0.0093(7)
C9 0.0217(9) 0.0210(9) 0.0178(9) 0.0078(7) 0.0035(7) 0.0063(7)
C22 0.0248(10) 0.0303(10) 0.0189(9) 0.0096(8) 0.0042(7) 0.0101(8)
C14 0.0193(9) 0.0157(8) 0.0179(9) 0.0027(7) 0.0046(7) 0.0076(7)
C6 0.0216(9) 0.0197(8) 0.0181(9) 0.0035(7) 0.0027(7) 0.0046(7)
C8 0.0230(9) 0.0263(9) 0.0201(9) 0.0100(7) 0.0089(7) 0.0075(7)
C19 0.0230(10) 0.0241(9) 0.0211(9) 0.0029(7) 0.0046(7) 0.0012(7)
C15 0.0222(9) 0.0198(8) 0.0158(9) 0.0004(7) 0.0018(7) 0.0060(7)
C18 0.0198(9) 0.0192(8) 0.0226(9) 0.0034(7) 0.0045(7) 0.0059(7)
C26 0.0206(9) 0.0230(9) 0.0181(9) -0.0010(7) 0.0031(7) 0.0091(7)
C17 0.0222(9) 0.0245(9) 0.0258(10) 0.0073(8) 0.0103(8) 0.0061(7)
C16 0.0284(10) 0.0218(9) 0.0196(9) 0.0060(7) 0.0097(7) 0.0122(8)
C10 0.0210(9) 0.0268(9) 0.0192(9) 0.0038(7) 0.0060(7) 0.0070(7)
C2 0.0472(13) 0.0210(9) 0.0212(10) 0.0073(8) 0.0073(9) 0.0162(9)
C7 0.0260(10) 0.0224(9) 0.0157(9) 0.0063(7) 0.0052(7) 0.0083(7)
C28 0.0363(12) 0.0356(11) 0.0191(10) 0.0040(8) 0.0111(8) 0.0170(9)
C3 0.0392(12) 0.0202(9) 0.0206(10) 0.0054(7) 0.0038(8) 0.0140(8)
C20 0.0380(12) 0.0363(11) 0.0208(10) 0.0066(8) 0.0127(9) 0.0107(9)
C11 0.0357(11) 0.0268(10) 0.0194(10) 0.0027(8) 0.0103(8) 0.0050(8)
C21 0.0215(10) 0.0301(10) 0.0290(11) 0.0008(8) 0.0053(8) 0.0006(8)
C12 0.0252(10) 0.0283(10) 0.0247(10) 0.0068(8) 0.0038(8) 0.0006(8)
C29 0.0449(13) 0.0205(10) 0.0284(11) -0.0018(8) 0.0030(9) 0.0095(9)
C27 0.0243(11) 0.0544(14) 0.0309(12) -0.0055(10) 0.0046(9) 0.0170(10)
C46 0.0391(13) 0.0319(11) 0.0422(13) 0.0164(10) 0.0079(10) 0.0098(10)
C44 0.0308(12) 0.0706(17) 0.0474(15) 0.0273(13) 0.0191(11) 0.0199(12)
C31 0.0321(12) 0.0536(15) 0.0543(15) 0.0319(12) 0.0164(11) 0.0116(11)
C45 0.0302(12) 0.0448(13) 0.0584(16) 0.0300(12) 0.0140(11) 0.0107(10)
C25 0.0818(19) 0.0400(13) 0.0158(10) 0.0049(9) 0.0074(11) 0.0192(12)
C47 0.0422(13) 0.0370(12) 0.0390(13) 0.0230(10) 0.0105(10) 0.0117(10)
C32 0.0397(13) 0.0324(12) 0.0560(16) 0.0148(11) 0.0164(11) 0.0129(10)
C42 0.0315(12) 0.0323(11) 0.0555(15) 0.0204(11) 0.0042(11) 0.0080(9)
C43 0.0325(13) 0.0504(15) 0.0502(15) 0.0062(12) 0.0064(11) 0.0149(11)
C23 0.0383(14) 0.098(2) 0.0395(14) 0.0397(14) 0.0090(11) 0.0290(14)
C40 0.0453(15) 0.0297(12) 0.0570(17) 0.0115(11) -0.0067(12) 0.0006(10)
C41 0.0472(15) 0.0354(12) 0.0519(15) 0.0141(11) 0.0197(12) 0.0127(11)
C33 0.0484(15) 0.0638(17) 0.0429(14) 0.0186(12) 0.0222(12) 0.0287(13)
C24 0.0610(16) 0.0401(13) 0.0376(13) 0.0207(11) 0.0180(12) 0.0061(11)
C34 0.0656(18) 0.0679(18) 0.082(2) 0.0547(17) 0.0571(17) 0.0462(15)
C48 0.0452(15) 0.0525(15) 0.0657(18) 0.0211(13) 0.0252(13) 0.0139(12)
C50 0.0409(14) 0.0543(16) 0.0622(18) 0.0200(13) 0.0102(13) 0.0176(12)
C36 0.0539(16) 0.0491(15) 0.0487(15) 0.0222(12) 0.0050(13) 0.0128(12)
C30 0.0405(15) 0.0658(18) 0.0491(16) 0.0049(13) 0.0177(12) -0.0061(13)
C39 0.099(3) 0.0467(16) 0.0346(15) 0.0070(12) 0.0087(16) -0.0086(16)
C49 0.0334(13) 0.0613(17) 0.080(2) 0.0220(15) 0.0213(14) 0.0165(12)
C37 0.0409(15) 0.0375(14) 0.095(2) 0.0192(14) 0.0199(15) 0.0103(11)
C35 0.0679(19) 0.0318(13) 0.103(3) 0.0177(15) 0.0584(19) 0.0076(13)
C38 0.088(2) 0.0418(15) 0.077(2) 0.0033(14) 0.054(2) 0.0010(15)

loop_
_atom_type_symbol
_atom_type_description
_atom_type_scat_dispersion_real
_atom_type_scat_dispersion_imag
_atom_type_scat_source
C C 0.0033 0.0016 'International Tables Vol C Tables 4.2.6.8 and 6.1.1.4'
H H 0.0000 0.0000 'International Tables Vol C Tables 4.2.6.8 and 6.1.1.4'
Cl Cl 0.1484 0.1585 'International Tables Vol C Tables 4.2.6.8 and 6.1.1.4'
Ga Ga 0.2307 1.6083 'International Tables Vol C Tables 4.2.6.8 and 6.1.1.4'
N N 0.0061 0.0033 'International Tables Vol C Tables 4.2.6.8 and 6.1.1.4'
P P 0.1023 0.0942 'International Tables Vol C Tables 4.2.6.8 and 6.1.1.4'

loop_
_geom_angle_atom_site_label_1
_geom_angle_atom_site_label_2
_geom_angle_atom_site_label_3
_geom_angle
_geom_angle_site_symmetry_1
_geom_angle_site_symmetry_3
Cl1 Ga1 P1 108.535(18) . .
C22 Ga1 P1 103.38(6) . .
C22 Ga1 Cl1 108.38(6) . .
C22 Ga1 C26 121.88(8) . .
C26 Ga1 P1 107.21(5) . .
C26 Ga1 Cl1 106.90(6) . .
Ga1 P1 H1A 97.3(11) . .
Ga1 P1 H1B 99(5) . .
C1 P1 Ga1 113.82(6) . .
C1 P1 H1A 95.5(11) . .
C1 P1 H1B 109(4) . .
C1 N2 C13 129.19(14) . .
C1 N2 C3 111.63(14) . .
C13 N2 C3 118.65(14) . .
C1 N1 C4 127.79(14) . .
C1 N1 C2 111.47(14) . .
C4 N1 C2 120.25(14) . .
N2 C1 P1 125.91(13) . .
N1 C1 P1 124.72(13) . .
N1 C1 N2 109.15(14) . .
C4 C5 C10 121.85(15) . .
C6 C5 C4 117.69(16) . .
C6 C5 C10 120.45(16) . .
C14 C13 N2 117.79(15) . .
C18 C13 N2 119.63(15) . .
C18 C13 C14 122.06(16) . .
C5 C4 N1 119.11(15) . .
C9 C4 N1 118.76(15) . .
C9 C4 C5 121.85(16) . .
C4 C9 C8 117.98(16) . .
C4 C9 C12 121.84(16) . .
C8 C9 C12 120.18(16) . .
C25 C22 Ga1 111.15(13) . .
C25 C22 C23 110.30(19) . .
C25 C22 C24 108.91(18) . .
C23 C22 Ga1 108.01(14) . .
C24 C22 Ga1 111.03(13) . .
C24 C22 C23 107.36(19) . .
C13 C14 C19 120.88(16) . .
C15 C14 C13 117.71(16) . .
C15 C14 C19 121.40(16) . .
C5 C6 H6 118.9 . .
C7 C6 C5 122.11(16) . .
C7 C6 H6 118.9 . .
C9 C8 H8 119.0 . .
C7 C8 C9 122.08(17) . .
C7 C8 H8 119.0 . .
C14 C19 H19A 109.5 . .
C14 C19 H19B 109.5 . .
C14 C19 H19C 109.5 . .
H19A C19 H19B 109.5 . .
H19A C19 H19C 109.5 . .
H19B C19 H19C 109.5 . .
C14 C15 H15 119.0 . .
C16 C15 C14 122.09(17) . .
C16 C15 H15 119.0 . .
C13 C18 C21 121.90(17) . .
C17 C18 C13 117.76(16) . .
C17 C18 C21 120.31(17) . .
C28 C26 Ga1 110.50(12) . .
C28 C26 C29 108.60(15) . .
C28 C26 C27 108.90(17) . .
C29 C26 Ga1 109.79(13) . .
C29 C26 C27 109.29(17) . .
C27 C26 Ga1 109.74(12) . .
C18 C17 H17 119.0 . .
C18 C17 C16 121.91(17) . .
C16 C17 H17 119.0 . .
C15 C16 C17 118.43(17) . .
C15 C16 C20 120.97(17) . .
C17 C16 C20 120.58(17) . .
C5 C10 H10A 109.5 . .
C5 C10 H10B 109.5 . .
C5 C10 H10C 109.5 . .
H10A C10 H10B 109.5 . .
H10A C10 H10C 109.5 . .
H10B C10 H10C 109.5 . .
N1 C2 H2A 111.2 . .
N1 C2 H2B 111.2 . .
N1 C2 C3 103.04(14) . .
H2A C2 H2B 109.1 . .
C3 C2 H2A 111.2 . .
C3 C2 H2B 111.2 . .
C6 C7 C11 120.98(16) . .
C8 C7 C6 118.25(16) . .
C8 C7 C11 120.77(16) . .
C26 C28 H28A 109.5 . .
C26 C28 H28B 109.5 . .
C26 C28 H28C 109.5 . .
H28A C28 H28B 109.5 . .
H28A C28 H28C 109.5 . .
H28B C28 H28C 109.5 . .
N2 C3 C2 102.40(14) . .
N2 C3 H3A 111.3 . .
N2 C3 H3B 111.3 . .
C2 C3 H3A 111.3 . .
C2 C3 H3B 111.3 . .
H3A C3 H3B 109.2 . .
C16 C20 H20A 109.5 . .
C16 C20 H20B 109.5 . .
C16 C20 H20C 109.5 . .
H20A C20 H20B 109.5 . .
H20A C20 H20C 109.5 . .
H20B C20 H20C 109.5 . .
C7 C11 H11A 109.5 . .
C7 C11 H11B 109.5 . .
C7 C11 H11C 109.5 . .
H11A C11 H11B 109.5 . .
H11A C11 H11C 109.5 . .
H11B C11 H11C 109.5 . .
C18 C21 H21A 109.5 . .
C18 C21 H21B 109.5 . .
C18 C21 H21C 109.5 . .
H21A C21 H21B 109.5 . .
H21A C21 H21C 109.5 . .
H21B C21 H21C 109.5 . .
C9 C12 H12A 109.5 . .
C9 C12 H12B 109.5 . .
C9 C12 H12C 109.5 . .
H12A C12 H12B 109.5 . .
H12A C12 H12C 109.5 . .
H12B C12 H12C 109.5 . .
C26 C29 H29A 109.5 . .
C26 C29 H29B 109.5 . .
C26 C29 H29C 109.5 . .
H29A C29 H29B 109.5 . .
H29A C29 H29C 109.5 . .
H29B C29 H29C 109.5 . .
C26 C27 H27A 109.5 . .
C26 C27 H27B 109.5 . .
C26 C27 H27C 109.5 . .
H27A C27 H27B 109.5 . .
H27A C27 H27C 109.5 . .
H27B C27 H27C 109.5 . .
C45 C46 H46 120.0 . .
C47 C46 H46 120.0 . .
C47 C46 C45 120.0(2) . .
C45 C44 H44 120.2 . .
C45 C44 C43 119.7(2) . .
C43 C44 H44 120.2 . .
C32 C31 H31 119.6 . .
C32 C31 C30 120.8(2) . .
C30 C31 H31 119.6 . .
C46 C45 C44 120.2(2) . .
C46 C45 H45 119.9 . .
C44 C45 H45 119.9 . .
C22 C25 H25A 109.5 . .
C22 C25 H25B 109.5 . .
C22 C25 H25C 109.5 . .
H25A C25 H25B 109.5 . .
H25A C25 H25C 109.5 . .
H25B C25 H25C 109.5 . .
C46 C47 H47 119.9 . .
C46 C47 C42 120.1(2) . .
C42 C47 H47 119.9 . .
C31 C32 H32 119.8 . .
C31 C32 C33 120.4(2) . .
C33 C32 H32 119.8 . .
C47 C42 H42 120.1 . .
C43 C42 C47 119.7(2) . .
C43 C42 H42 120.1 . .
C44 C43 H43 119.9 . .
C42 C43 C44 120.3(2) . .
C42 C43 H43 119.9 . .
C22 C23 H23A 109.5 . .
C22 C23 H23B 109.5 . .
C22 C23 H23C 109.5 . .
H23A C23 H23B 109.5 . .
H23A C23 H23C 109.5 . .
H23B C23 H23C 109.5 . .
C41 C40 H40 120.2 . .
C41 C40 C39 119.5(3) . .
C39 C40 H40 120.2 . .
C40 C41 H41 119.9 . .
C36 C41 C40 120.2(3) . .
C36 C41 H41 119.9 . .
C32 C33 H33 120.1 . .
C32 C33 C34 119.7(3) . .
C34 C33 H33 120.1 . .
C22 C24 H24A 109.5 . .
C22 C24 H24B 109.5 . .
C22 C24 H24C 109.5 . .
H24A C24 H24B 109.5 . .
H24A C24 H24C 109.5 . .
H24B C24 H24C 109.5 . .
C33 C34 H34 119.9 . .
C33 C34 C35 120.2(2) . .
C35 C34 H34 119.9 . .
C50 C48 H48 120.2 2_665 .
C50 C48 C49 119.5(3) 2_665 .
C49 C48 H48 120.2 . .
C48 C50 H50 120.0 2_665 .
C49 C50 C48 120.1(3) . 2_665
C49 C50 H50 120.0 . .
C41 C36 H36 119.7 . .
C37 C36 C41 120.7(3) . .
C37 C36 H36 119.7 . .
C31 C30 H30 120.3 . .
C31 C30 C35 119.5(3) . .
C35 C30 H30 120.3 . .
C40 C39 H39 119.9 . .
C40 C39 C38 120.1(3) . .
C38 C39 H39 119.9 . .
C48 C49 H49 119.8 . .
C50 C49 C48 120.4(2) . .
C50 C49 H49 119.8 . .
C36 C37 H37 120.2 . .
C36 C37 C38 119.6(3) . .
C38 C37 H37 120.2 . .
C34 C35 C30 119.4(2) . .
C34 C35 H35 120.3 . .
C30 C35 H35 120.3 . .
C39 C38 H38 120.1 . .
C37 C38 C39 119.8(3) . .
C37 C38 H38 120.1 . .

loop_
_geom_bond_atom_site_label_1
_geom_bond_atom_site_label_2
_geom_bond_distance
_geom_bond_site_symmetry_2
Ga1 P1 2.4819(5) .
Ga1 Cl1 2.2692(5) .
Ga1 C22 2.0090(18) .
Ga1 C26 2.0106(17) .
P1 C1 1.7984(17) .
P1 H1A 1.30(2) .
P1 H1B 1.24(10) .
N2 C1 1.344(2) .
N2 C13 1.436(2) .
N2 C3 1.477(2) .
N1 C1 1.340(2) .
N1 C4 1.439(2) .
N1 C2 1.476(2) .
C5 C4 1.403(2) .
C5 C6 1.393(2) .
C5 C10 1.509(2) .
C13 C14 1.400(2) .
C13 C18 1.399(2) .
C4 C9 1.393(2) .
C9 C8 1.395(2) .
C9 C12 1.506(2) .
C22 C25 1.514(3) .
C22 C23 1.529(3) .
C22 C24 1.524(3) .
C14 C19 1.505(2) .
C14 C15 1.391(2) .
C6 H6 0.9500 .
C6 C7 1.391(3) .
C8 H8 0.9500 .
C8 C7 1.386(3) .
C19 H19A 0.9800 .
C19 H19B 0.9800 .
C19 H19C 0.9800 .
C15 H15 0.9500 .
C15 C16 1.386(3) .
C18 C17 1.391(3) .
C18 C21 1.508(2) .
C26 C28 1.523(3) .
C26 C29 1.527(3) .
C26 C27 1.527(3) .
C17 H17 0.9500 .
C17 C16 1.393(3) .
C16 C20 1.511(3) .
C10 H10A 0.9800 .
C10 H10B 0.9800 .
C10 H10C 0.9800 .
C2 H2A 0.9900 .
C2 H2B 0.9900 .
C2 C3 1.507(3) .
C7 C11 1.511(2) .
C28 H28A 0.9800 .
C28 H28B 0.9800 .
C28 H28C 0.9800 .
C3 H3A 0.9900 .
C3 H3B 0.9900 .
C20 H20A 0.9800 .
C20 H20B 0.9800 .
C20 H20C 0.9800 .
C11 H11A 0.9800 .
C11 H11B 0.9800 .
C11 H11C 0.9800 .
C21 H21A 0.9800 .
C21 H21B 0.9800 .
C21 H21C 0.9800 .
C12 H12A 0.9800 .
C12 H12B 0.9800 .
C12 H12C 0.9800 .
C29 H29A 0.9800 .
C29 H29B 0.9800 .
C29 H29C 0.9800 .
C27 H27A 0.9800 .
C27 H27B 0.9800 .
C27 H27C 0.9800 .
C46 H46 0.9500 .
C46 C45 1.381(3) .
C46 C47 1.376(3) .
C44 H44 0.9500 .
C44 C45 1.381(4) .
C44 C43 1.382(3) .
C31 H31 0.9500 .
C31 C32 1.359(3) .
C31 C30 1.365(4) .
C45 H45 0.9500 .
C25 H25A 0.9800 .
C25 H25B 0.9800 .
C25 H25C 0.9800 .
C47 H47 0.9500 .
C47 C42 1.383(3) .
C32 H32 0.9500 .
C32 C33 1.366(3) .
C42 H42 0.9500 .
C42 C43 1.381(3) .
C43 H43 0.9500 .
C23 H23A 0.9800 .
C23 H23B 0.9800 .
C23 H23C 0.9800 .
C40 H40 0.9500 .
C40 C41 1.368(3) .
C40 C39 1.372(4) .
C41 H41 0.9500 .
C41 C36 1.366(4) .
C33 H33 0.9500 .
C33 C34 1.372(4) .
C24 H24A 0.9800 .
C24 H24B 0.9800 .
C24 H24C 0.9800 .
C34 H34 0.9500 .
C34 C35 1.378(4) .
C48 H48 0.9500 .
C48 C50 1.366(4) 2_665
C48 C49 1.382(4) .
C50 C48 1.366(4) 2_665
C50 H50 0.9500 .
C50 C49 1.366(4) .
C36 H36 0.9500 .
C36 C37 1.364(4) .
C30 H30 0.9500 .
C30 C35 1.386(4) .
C39 H39 0.9500 .
C39 C38 1.380(5) .
C49 H49 0.9500 .
C37 H37 0.9500 .
C37 C38 1.372(4) .
C35 H35 0.9500 .
C38 H38 0.9500 .

loop_
_geom_torsion_atom_site_label_1
_geom_torsion_atom_site_label_2
_geom_torsion_atom_site_label_3
_geom_torsion_atom_site_label_4
_geom_torsion
_geom_torsion_site_symmetry_1
Ga1 P1 C1 N2 -98.66(14) .
Ga1 P1 C1 N1 87.24(15) .
N2 C13 C14 C19 -8.4(2) .
N2 C13 C14 C15 170.72(15) .
N2 C13 C18 C17 -171.34(16) .
N2 C13 C18 C21 6.5(3) .
N1 C4 C9 C8 -175.17(15) .
N1 C4 C9 C12 6.0(3) .
N1 C2 C3 N2 14.4(2) .
C1 N2 C13 C14 106.3(2) .
C1 N2 C13 C18 -81.8(2) .
C1 N2 C3 C2 -13.4(2) .
C1 N1 C4 C5 70.6(2) .
C1 N1 C4 C9 -115.4(2) .
C1 N1 C2 C3 -12.2(2) .
C5 C4 C9 C8 -1.3(3) .
C5 C4 C9 C12 179.85(16) .
C5 C6 C7 C8 0.2(3) .
C5 C6 C7 C11 179.88(17) .
C13 N2 C1 P1 2.8(3) .
C13 N2 C1 N1 177.63(16) .
C13 N2 C3 C2 174.19(15) .
C13 C14 C15 C16 0.1(3) .
C13 C18 C17 C16 1.5(3) .
C4 N1 C1 P1 7.3(3) .
C4 N1 C1 N2 -167.69(16) .
C4 N1 C2 C3 160.32(16) .
C4 C5 C6 C7 -1.9(3) .
C4 C9 C8 C7 -0.5(3) .
C9 C8 C7 C6 1.0(3) .
C9 C8 C7 C11 -178.64(17) .
C14 C13 C18 C17 0.1(3) .
C14 C13 C18 C21 178.01(17) .
C14 C15 C16 C17 1.5(3) .
C14 C15 C16 C20 -177.06(17) .
C6 C5 C4 N1 176.31(15) .
C6 C5 C4 C9 2.5(3) .
C19 C14 C15 C16 179.19(17) .
C18 C13 C14 C19 179.96(16) .
C18 C13 C14 C15 -0.9(3) .
C18 C17 C16 C15 -2.3(3) .
C18 C17 C16 C20 176.26(18) .
C10 C5 C4 N1 -3.0(2) .
C10 C5 C4 C9 -176.80(16) .
C10 C5 C6 C7 177.38(16) .
C2 N1 C1 P1 179.13(13) .
C2 N1 C1 N2 4.2(2) .
C2 N1 C4 C5 -100.7(2) .
C2 N1 C4 C9 73.4(2) .
C3 N2 C1 P1 -168.64(13) .
C3 N2 C1 N1 6.2(2) .
C3 N2 C13 C14 -82.8(2) .
C3 N2 C13 C18 89.1(2) .
C21 C18 C17 C16 -176.40(17) .
C12 C9 C8 C7 178.37(17) .
C46 C47 C42 C43 0.2(3) .
C31 C32 C33 C34 1.0(4) .
C31 C30 C35 C34 0.4(4) .
C45 C46 C47 C42 -0.2(3) .
C45 C44 C43 C42 -0.1(4) .
C47 C46 C45 C44 0.1(3) .
C47 C42 C43 C44 0.0(3) .
C32 C31 C30 C35 -0.8(4) .
C32 C33 C34 C35 -1.4(4) .
C43 C44 C45 C46 0.1(3) .
C40 C41 C36 C37 -0.6(4) .
C40 C39 C38 C37 -0.9(4) .
C41 C40 C39 C38 0.0(4) .
C41 C36 C37 C38 -0.3(4) .
C33 C34 C35 C30 0.6(4) .
C48 C50 C49 C48 0.5(5) 2_665
C50 C48 C49 C50 -0.4(5) 2_665
C36 C37 C38 C39 1.1(4) .
C30 C31 C32 C33 0.0(4) .
C39 C40 C41 C36 0.7(4) .
